data_4103871
loop_
_publ_author_name
'Scott A. Snyder'
'Ferenc Kontes'

_publ_section_title
;
 Explorations into Neolignan Biosynthesis: Concise Total Syntheses of
 Helicterin B, Helisorin, and Helisterculin A from a Common Intermediate
;
_journal_name_full 'Journal of the American Chemical Society'
_journal_page_first 1745
_journal_page_last 1752
_journal_paper_doi 10.1021/ja806865u
_journal_volume 131
_journal_year 2009
_chemical_formula_sum 'C48 H58 Cl4 O17'
_chemical_formula_weight 1048.74
_chemical_name_systematic
;

 ?

;
_space_group_IT_number 2
_symmetry_cell_setting triclinic
_symmetry_space_group_name_Hall '-P 1'
_symmetry_space_group_name_H-M 'P -1'
_atom_sites_solution_hydrogens geom
_atom_sites_solution_primary direct
_atom_sites_solution_secondary difmap
_audit_creation_method SHELXL-97
_cell_angle_alpha 86.3020(10)
_cell_angle_beta 69.5380(10)
_cell_angle_gamma 89.6530(10)
_cell_formula_units_Z 2
_cell_length_a 12.2083(8)
_cell_length_b 14.8043(10)
_cell_length_c 14.8729(10)
_cell_measurement_reflns_used 9996
_cell_measurement_temperature 125(2)
_cell_measurement_theta_max 30.09
_cell_measurement_theta_min 2.23
_cell_volume 2512.8(3)
_computing_cell_refinement 'Bruker SMART'
_computing_data_collection 'Bruker SMART'
_computing_data_reduction 'Bruker SAINT'
_computing_molecular_graphics 'Bruker SHELXTL'
_computing_publication_material 'Bruker SHELXTL'
_computing_structure_refinement 'SHELXL-97 (Sheldrick, 1997)'
_computing_structure_solution 'SHELXS-97 (Sheldrick, 1990)'
_diffrn_ambient_temperature 125(2)
_diffrn_measured_fraction_theta_full 0.992
_diffrn_measured_fraction_theta_max 0.992
_diffrn_measurement_device_type 'CCD area detector'
_diffrn_measurement_method 'phi and omega scans'
_diffrn_radiation_monochromator graphite
_diffrn_radiation_source 'fine-focus sealed tube'
_diffrn_radiation_type MoK\a
_diffrn_radiation_wavelength 0.71073
_diffrn_reflns_av_R_equivalents 0.0539
_diffrn_reflns_av_sigmaI/netI 0.0771
_diffrn_reflns_limit_h_max 17
_diffrn_reflns_limit_h_min -17
_diffrn_reflns_limit_k_max 20
_diffrn_reflns_limit_k_min -20
_diffrn_reflns_limit_l_max 20
_diffrn_reflns_limit_l_min -20
_diffrn_reflns_number 39464
_diffrn_reflns_theta_full 30.16
_diffrn_reflns_theta_max 30.16
_diffrn_reflns_theta_min 1.38
_exptl_absorpt_coefficient_mu 0.307
_exptl_absorpt_correction_T_max 0.9554
_exptl_absorpt_correction_T_min 0.9356
_exptl_absorpt_correction_type empirical
_exptl_absorpt_process_details SADABS
_exptl_crystal_colour COLORLESS
_exptl_crystal_density_diffrn 1.386
_exptl_crystal_density_method 'not measured'
_exptl_crystal_description BLOCK
_exptl_crystal_F_000 1100
_exptl_crystal_size_max 0.22
_exptl_crystal_size_mid 0.22
_exptl_crystal_size_min 0.15
_refine_diff_density_max 1.053
_refine_diff_density_min -0.823
_refine_diff_density_rms 0.099
_refine_ls_extinction_method none
_refine_ls_goodness_of_fit_ref 1.035
_refine_ls_hydrogen_treatment constr
_refine_ls_matrix_type full
_refine_ls_number_parameters 655
_refine_ls_number_reflns 14757
_refine_ls_number_restraints 6
_refine_ls_restrained_S_all 1.035
_refine_ls_R_factor_all 0.1339
_refine_ls_R_factor_gt 0.0744
_refine_ls_shift/su_max 0.000
_refine_ls_shift/su_mean 0.000
_refine_ls_structure_factor_coef Fsqd
_refine_ls_weighting_details 'calc w=1/[\s^2^(Fo^2^)+(0.1313P)^2^+1.1260P] where P=(Fo^2^+2Fc^2^)/3'
_refine_ls_weighting_scheme calc
_refine_ls_wR_factor_gt 0.2100
_refine_ls_wR_factor_ref 0.2483
_reflns_number_gt 8414
_reflns_number_total 14757
_reflns_threshold_expression >2sigma(I)
_cod_data_source_file ja806865u_si_007.cif
_cod_data_source_block fkds10
_cod_depositor_comments
;
The following automatic conversions were performed:

'_exptl_absorpt_correction_type' value 'EMPIRICAL' changed to
'empirical' according to the built-in table from CIF Core dictionary
named 'cif_core.dic' version 2.4.1 from
2010-06-29.

'_refine_ls_hydrogen_treatment' value 'CONSTR' changed
to 'constr' according to the built-in table from CIF Core dictionary
named 'cif_core.dic' version 2.4.1 from 2010-06-29.

Automatic conversion script
Id: cif_fix_values 1715 2011-07-08 13:25:40Z adriana 
;
_cod_database_code 4103871

loop_
_symmetry_equiv_pos_as_xyz
'x, y, z'
'-x, -y, -z'

loop_
_atom_site_label
_atom_site_type_symbol
_atom_site_fract_x
_atom_site_fract_y
_atom_site_fract_z
_atom_site_U_iso_or_equiv
_atom_site_adp_type
_atom_site_occupancy
_atom_site_symmetry_multiplicity
_atom_site_calc_flag
_atom_site_refinement_flags
_atom_site_disorder_assembly
_atom_site_disorder_group
O1 O 0.15348(16) 0.20329(13) 0.17564(13) 0.0177(4) Uani 1 1 d . . .
C1 C 0.3499(3) 0.37077(19) 0.1581(2) 0.0209(6) Uani 1 1 d . . .
H1A H 0.3804 0.3940 0.2028 0.025 Uiso 1 1 calc R . .
O2 O 0.22751(17) 0.19575(14) 0.00905(14) 0.0209(4) Uani 1 1 d . . .
C2 C 0.4234(2) 0.31829(19) 0.07570(19) 0.0185(5) Uani 1 1 d . . .
H2A H 0.5044 0.3112 0.0768 0.022 Uiso 1 1 calc R . .
O3 O -0.1537(3) 0.4417(3) 0.3745(2) 0.0636(9) Uani 1 1 d . . .
C3 C 0.4255(2) 0.37185(18) -0.01855(19) 0.0179(5) Uani 1 1 d . . .
H3A H 0.4571 0.4337 -0.0172 0.021 Uiso 1 1 calc R . .
O4 O -0.0085(2) 0.52950(19) 0.37990(18) 0.0412(6) Uani 1 1 d . . .
C4 C 0.2972(2) 0.38412(18) -0.01327(19) 0.0179(5) Uani 1 1 d . . .
H4A H 0.2863 0.3510 -0.0661 0.021 Uiso 1 1 calc R . .
C5 C 0.2111(2) 0.34170(19) 0.08405(19) 0.0186(5) Uani 1 1 d . . .
H5A H 0.1280 0.3522 0.0897 0.022 Uiso 1 1 calc R . .
O5 O 0.3421(2) 0.54429(15) -0.05430(17) 0.0302(5) Uani 1 1 d . . .
O6 O 0.15764(19) 0.49501(14) -0.01340(17) 0.0273(5) Uani 1 1 d . . .
C6 C 0.2383(3) 0.38277(19) 0.16457(19) 0.0202(6) Uani 1 1 d . . .
O7 O 0.52069(19) 0.16974(15) -0.29234(16) 0.0278(5) Uani 1 1 d . . .
C7 C 0.3632(2) 0.22578(18) 0.08631(18) 0.0168(5) Uani 1 1 d . . .
H7A H 0.4074 0.1886 0.0317 0.020 Uiso 1 1 calc R . .
O8 O 0.73112(19) 0.23437(15) -0.36508(15) 0.0278(5) Uani 1 1 d . . .
C8 C 0.2362(2) 0.23938(18) 0.08884(18) 0.0169(5) Uani 1 1 d . . .
C9 C 0.1521(3) 0.4275(2) 0.2415(2) 0.0253(6) Uani 1 1 d . . .
H9A H 0.1802 0.4615 0.2812 0.030 Uiso 1 1 calc R . .
C10 C 0.0373(3) 0.4251(3) 0.2612(2) 0.0352(8) Uani 1 1 d . . .
H10A H 0.0103 0.3949 0.2183 0.042 Uiso 1 1 calc R . .
O11 O 0.36439(16) 0.18384(13) 0.17523(13) 0.0171(4) Uani 1 1 d . . .
C11 C -0.0529(3) 0.4649(3) 0.3434(3) 0.0403(9) Uani 1 1 d . . .
O12 O 0.35299(17) 0.03398(13) 0.14015(14) 0.0197(4) Uani 1 1 d . . .
C12 C 0.2714(3) 0.48356(19) -0.02880(19) 0.0206(6) Uani 1 1 d . . .
O13 O 0.3341(2) 0.30435(16) 0.56013(16) 0.0327(5) Uani 1 1 d . . .
C13 C 0.5070(2) 0.33242(18) -0.10994(19) 0.0181(5) Uani 1 1 d . . .
O14 O 0.5181(2) 0.27786(17) 0.46547(19) 0.0358(6) Uani 1 1 d . . .
C14 C 0.4711(3) 0.26575(19) -0.1572(2) 0.0201(5) Uani 1 1 d . . .
H14A H 0.3934 0.2422 -0.1312 0.024 Uiso 1 1 calc R . .
O15 O 0.14851(19) -0.07922(16) 0.50627(15) 0.0281(5) Uani 1 1 d . . .
C15 C 0.5480(3) 0.23386(19) -0.2415(2) 0.0210(6) Uani 1 1 d . . .
O16 O 0.33664(19) -0.03369(15) 0.44722(16) 0.0282(5) Uani 1 1 d . . .
C16 C 0.6636(3) 0.26887(19) -0.2805(2) 0.0208(6) Uani 1 1 d . . .
O17 O 0.17580(19) -0.22151(15) 0.08141(15) 0.0267(5) Uani 1 1 d . . .
C17 C 0.6996(3) 0.3336(2) -0.2332(2) 0.0236(6) Uani 1 1 d . . .
H17A H 0.7777 0.3566 -0.2583 0.028 Uiso 1 1 calc R . .
O18 O -0.02359(19) -0.30179(15) 0.16785(15) 0.0267(5) Uani 1 1 d . . .
C18 C 0.6209(3) 0.3651(2) -0.1486(2) 0.0217(6) Uani 1 1 d . . .
H18A H 0.6462 0.4099 -0.1169 0.026 Uiso 1 1 calc R . .
C19 C -0.0964(4) 0.5679(3) 0.4625(3) 0.0478(10) Uani 1 1 d . . .
H19A H -0.0593 0.6137 0.4877 0.072 Uiso 1 1 calc R . .
H19B H -0.1310 0.5198 0.5128 0.072 Uiso 1 1 calc R . .
H19C H -0.1577 0.5960 0.4423 0.072 Uiso 1 1 calc R . .
C20 C 0.1238(3) 0.5871(2) -0.0285(3) 0.0369(8) Uani 1 1 d . . .
H20A H 0.0399 0.5883 -0.0175 0.055 Uiso 1 1 calc R . .
H20B H 0.1677 0.6099 -0.0947 0.055 Uiso 1 1 calc R . .
H20C H 0.1411 0.6253 0.0165 0.055 Uiso 1 1 calc R . .
C21 C 0.1168(3) 0.2013(3) -0.0027(3) 0.0384(8) Uani 1 1 d . . .
H21A H 0.1196 0.1699 -0.0595 0.058 Uiso 1 1 calc R . .
H21B H 0.0980 0.2650 -0.0113 0.058 Uiso 1 1 calc R . .
H21C H 0.0567 0.1729 0.0544 0.058 Uiso 1 1 calc R . .
C22 C 0.4003(3) 0.1465(2) -0.2673(3) 0.0331(7) Uani 1 1 d . . .
H22A H 0.3918 0.1002 -0.3087 0.050 Uiso 1 1 calc R . .
H22B H 0.3572 0.2005 -0.2760 0.050 Uiso 1 1 calc R . .
H22C H 0.3689 0.1230 -0.2000 0.050 Uiso 1 1 calc R . .
C23 C 0.8430(3) 0.2773(2) -0.4130(3) 0.0349(8) Uani 1 1 d . . .
H23A H 0.8926 0.2378 -0.4607 0.052 Uiso 1 1 calc R . .
H23B H 0.8799 0.2885 -0.3658 0.052 Uiso 1 1 calc R . .
H23C H 0.8330 0.3349 -0.4453 0.052 Uiso 1 1 calc R . .
C31 C 0.1118(2) 0.15341(18) 0.36780(19) 0.0183(5) Uani 1 1 d . . .
H31A H 0.0555 0.1938 0.4044 0.022 Uiso 1 1 calc R . .
C32 C 0.0855(2) 0.08981(18) 0.30284(19) 0.0174(5) Uani 1 1 d . . .
H32A H 0.0038 0.0974 0.3035 0.021 Uiso 1 1 calc R . .
C33 C 0.1029(2) -0.00748(18) 0.34193(19) 0.0172(5) Uani 1 1 d . . .
H33A H 0.0503 -0.0132 0.4108 0.021 Uiso 1 1 calc R . .
C34 C 0.2296(2) -0.01389(18) 0.34257(19) 0.0169(5) Uani 1 1 d . . .
H34A H 0.2718 -0.0593 0.2963 0.020 Uiso 1 1 calc R . .
C35 C 0.2940(2) 0.07836(18) 0.30788(19) 0.0167(5) Uani 1 1 d . . .
H35A H 0.3741 0.0766 0.3119 0.020 Uiso 1 1 calc R . .
C36 C 0.2202(2) 0.14905(18) 0.37043(19) 0.0181(5) Uani 1 1 d . . .
C37 C 0.1750(2) 0.11155(18) 0.20134(19) 0.0163(5) Uani 1 1 d . . .
H37A H 0.1627 0.0700 0.1552 0.020 Uiso 1 1 calc R . .
C38 C 0.2997(2) 0.10184(18) 0.20384(19) 0.0175(5) Uani 1 1 d . . .
C39 C 0.2617(3) 0.20442(19) 0.4292(2) 0.0206(6) Uani 1 1 d . . .
H39A H 0.2060 0.2421 0.4709 0.025 Uiso 1 1 calc R . .
C40 C 0.3698(3) 0.2078(2) 0.4307(2) 0.0247(6) Uani 1 1 d . . .
H40A H 0.4279 0.1708 0.3905 0.030 Uiso 1 1 calc R . .
C41 C 0.4013(3) 0.2679(2) 0.4933(2) 0.0259(6) Uani 1 1 d . . .
C42 C 0.2309(2) -0.04565(19) 0.4412(2) 0.0198(5) Uani 1 1 d . . .
C43 C 0.0668(2) -0.08353(19) 0.2934(2) 0.0189(5) Uani 1 1 d . . .
C44 C 0.1418(2) -0.11523(19) 0.2065(2) 0.0199(5) Uani 1 1 d . . .
H44A H 0.2166 -0.0873 0.1753 0.024 Uiso 1 1 calc R . .
C45 C 0.1079(3) -0.1867(2) 0.1660(2) 0.0205(6) Uani 1 1 d . . .
C46 C -0.0021(3) -0.22945(19) 0.2123(2) 0.0214(6) Uani 1 1 d . . .
C47 C -0.0771(3) -0.1970(2) 0.2965(2) 0.0228(6) Uani 1 1 d . . .
H47A H -0.1523 -0.2242 0.3273 0.027 Uiso 1 1 calc R . .
C48 C -0.0427(3) -0.1245(2) 0.3364(2) 0.0220(6) Uani 1 1 d . . .
H48A H -0.0952 -0.1026 0.3942 0.026 Uiso 1 1 calc R . .
C49 C 0.5600(4) 0.3393(3) 0.5181(3) 0.0431(9) Uani 1 1 d . . .
H49A H 0.6456 0.3433 0.4911 0.065 Uiso 1 1 calc R . .
H49B H 0.5352 0.3170 0.5859 0.065 Uiso 1 1 calc R . .
H49C H 0.5277 0.3994 0.5133 0.065 Uiso 1 1 calc R . .
C50 C 0.3465(4) -0.0692(3) 0.5369(3) 0.0469(10) Uani 1 1 d . . .
H50A H 0.4251 -0.0559 0.5369 0.070 Uiso 1 1 calc R . .
H50B H 0.3328 -0.1349 0.5441 0.070 Uiso 1 1 calc R . .
H50C H 0.2883 -0.0408 0.5906 0.070 Uiso 1 1 calc R . .
C51 C 0.4704(3) 0.0126(2) 0.1332(2) 0.0281(7) Uani 1 1 d . . .
H51A H 0.4997 -0.0351 0.0885 0.042 Uiso 1 1 calc R . .
H51B H 0.4712 -0.0085 0.1968 0.042 Uiso 1 1 calc R . .
H51C H 0.5205 0.0668 0.1097 0.042 Uiso 1 1 calc R . .
C52 C 0.2873(3) -0.1790(2) 0.0336(2) 0.0297(7) Uani 1 1 d . . .
H52A H 0.3291 -0.2102 -0.0246 0.045 Uiso 1 1 calc R . .
H52B H 0.3327 -0.1822 0.0765 0.045 Uiso 1 1 calc R . .
H52C H 0.2769 -0.1155 0.0158 0.045 Uiso 1 1 calc R . .
C53 C -0.1323(3) -0.3484(2) 0.2133(2) 0.0320(7) Uani 1 1 d . . .
H53A H -0.1377 -0.3986 0.1752 0.048 Uiso 1 1 calc R . .
H53B H -0.1964 -0.3066 0.2184 0.048 Uiso 1 1 calc R . .
H53C H -0.1377 -0.3721 0.2778 0.048 Uiso 1 1 calc R . .
C101 C -0.4835(4) 0.5130(3) 0.2800(3) 0.0446(9) Uani 1 1 d . . .
H10B H -0.4800 0.4871 0.2194 0.054 Uiso 1 1 calc R . .
H10C H -0.4922 0.5793 0.2723 0.054 Uiso 1 1 calc R . .
Cl1 Cl -0.35271(10) 0.49110(10) 0.30013(9) 0.0635(4) Uani 1 1 d . . .
Cl2 Cl -0.60628(9) 0.46736(7) 0.37459(7) 0.0423(2) Uani 1 1 d . . .
C102 C 0.2938(6) -0.2329(6) -0.2402(5) 0.0518(19) Uani 0.627(4) 1 d PD A 2
H10D H 0.3000 -0.2742 -0.1872 0.062 Uiso 0.627(4) 1 calc PR A 2
H10E H 0.3436 -0.2567 -0.3016 0.062 Uiso 0.627(4) 1 calc PR A 2
Cl3 Cl 0.1485(2) -0.23276(17) -0.2354(2) 0.0576(7) Uani 0.627(4) 1 d PD A 2
Cl4 Cl 0.34552(17) -0.12811(16) -0.23135(13) 0.0614(7) Uani 0.627(4) 1 d PD A 2
C103 C 0.2718(11) -0.2732(11) -0.2757(10) 0.076(5) Uani 0.373(4) 1 d PD A 1
H10F H 0.3012 -0.2557 -0.3455 0.091 Uiso 0.373(4) 1 calc PR A 1
H10G H 0.2493 -0.3382 -0.2662 0.091 Uiso 0.373(4) 1 calc PR A 1
Cl5 Cl 0.1535(12) -0.2089(11) -0.2172(12) 0.297(10) Uani 0.373(4) 1 d PD A 1
Cl6 Cl 0.3799(5) -0.2532(5) -0.2265(3) 0.111(2) Uani 0.373(4) 1 d PD A 1
O100 O 0.0667(3) -0.0023(2) -0.1060(3) 0.0515(11) Uani 0.861(7) 1 d P B 3
O101 O 0.0648(14) -0.0189(11) -0.0087(11) 0.027(5) Uiso 0.139(7) 1 d P . 4

loop_
_atom_site_aniso_label
_atom_site_aniso_U_11
_atom_site_aniso_U_22
_atom_site_aniso_U_33
_atom_site_aniso_U_23
_atom_site_aniso_U_13
_atom_site_aniso_U_12
O1 0.0159(9) 0.0163(9) 0.0177(9) 0.0031(7) -0.0027(7) -0.0005(7)
C1 0.0255(15) 0.0166(13) 0.0201(13) 0.0020(10) -0.0076(11) -0.0028(11)
O2 0.0202(10) 0.0228(10) 0.0190(9) -0.0020(8) -0.0059(8) -0.0030(8)
C2 0.0176(13) 0.0200(13) 0.0171(12) 0.0004(10) -0.0052(10) -0.0028(10)
O3 0.0314(16) 0.084(2) 0.060(2) -0.0170(18) 0.0045(14) 0.0161(15)
C3 0.0178(13) 0.0148(12) 0.0184(12) 0.0007(10) -0.0032(10) -0.0025(10)
O4 0.0383(14) 0.0466(16) 0.0309(13) -0.0054(11) -0.0021(11) 0.0147(12)
C4 0.0189(13) 0.0158(12) 0.0177(12) 0.0013(10) -0.0051(10) -0.0004(10)
C5 0.0182(13) 0.0184(13) 0.0176(12) 0.0017(10) -0.0048(10) 0.0012(10)
O5 0.0274(12) 0.0206(11) 0.0398(13) 0.0064(9) -0.0098(10) -0.0049(9)
O6 0.0232(11) 0.0183(10) 0.0367(12) 0.0034(9) -0.0069(9) 0.0017(8)
C6 0.0259(15) 0.0159(13) 0.0163(12) 0.0013(10) -0.0046(11) -0.0018(11)
O7 0.0276(11) 0.0255(11) 0.0269(11) -0.0061(9) -0.0045(9) -0.0018(9)
C7 0.0160(12) 0.0186(13) 0.0135(11) 0.0016(10) -0.0028(10) -0.0006(10)
O8 0.0232(11) 0.0272(11) 0.0235(11) -0.0014(9) 0.0035(9) 0.0033(9)
C8 0.0173(13) 0.0185(13) 0.0131(11) 0.0022(10) -0.0035(10) -0.0028(10)
C9 0.0345(17) 0.0174(13) 0.0207(14) -0.0002(11) -0.0058(12) 0.0051(12)
C10 0.0324(18) 0.040(2) 0.0281(16) -0.0070(14) -0.0037(14) 0.0104(15)
O11 0.0160(9) 0.0164(9) 0.0183(9) 0.0039(7) -0.0062(7) -0.0025(7)
C11 0.038(2) 0.047(2) 0.0331(18) -0.0018(16) -0.0095(16) 0.0141(17)
O12 0.0187(10) 0.0193(10) 0.0169(9) -0.0005(7) -0.0010(7) 0.0013(7)
C12 0.0247(15) 0.0202(13) 0.0154(12) -0.0004(10) -0.0052(11) 0.0019(11)
O13 0.0385(14) 0.0347(13) 0.0243(11) -0.0043(10) -0.0096(10) -0.0075(10)
C13 0.0201(13) 0.0156(12) 0.0170(12) 0.0032(10) -0.0056(10) 0.0006(10)
O14 0.0290(13) 0.0404(14) 0.0455(14) -0.0098(11) -0.0212(11) -0.0024(10)
C14 0.0197(14) 0.0196(13) 0.0179(12) 0.0020(10) -0.0033(10) -0.0012(10)
O15 0.0262(11) 0.0318(12) 0.0203(10) 0.0043(9) -0.0016(9) 0.0016(9)
C15 0.0248(14) 0.0160(13) 0.0209(13) 0.0004(10) -0.0069(11) 0.0006(11)
O16 0.0286(12) 0.0307(12) 0.0269(11) 0.0092(9) -0.0137(9) -0.0047(9)
C16 0.0211(14) 0.0197(13) 0.0172(12) 0.0021(10) -0.0017(11) 0.0037(11)
O17 0.0271(11) 0.0284(11) 0.0200(10) -0.0064(9) -0.0019(9) -0.0028(9)
C17 0.0181(14) 0.0218(14) 0.0242(14) 0.0042(11) 0.0001(11) -0.0002(11)
O18 0.0278(11) 0.0257(11) 0.0267(11) -0.0047(9) -0.0089(9) -0.0058(9)
C18 0.0216(14) 0.0205(14) 0.0213(13) 0.0008(11) -0.0056(11) -0.0011(11)
C19 0.045(2) 0.052(2) 0.039(2) -0.0129(18) -0.0038(18) 0.0140(19)
C20 0.0342(18) 0.0181(15) 0.056(2) 0.0043(15) -0.0137(17) 0.0062(13)
C21 0.0301(18) 0.058(2) 0.0319(18) -0.0071(16) -0.0156(15) -0.0050(16)
C22 0.0297(17) 0.0340(18) 0.0369(18) -0.0096(14) -0.0120(14) -0.0011(14)
C23 0.0291(17) 0.0289(17) 0.0319(17) 0.0014(14) 0.0072(14) 0.0002(13)
C31 0.0184(13) 0.0163(12) 0.0168(12) -0.0006(10) -0.0020(10) 0.0008(10)
C32 0.0149(12) 0.0173(13) 0.0184(12) -0.0008(10) -0.0040(10) 0.0004(10)
C33 0.0164(13) 0.0153(12) 0.0160(12) 0.0000(10) -0.0012(10) 0.0000(10)
C34 0.0178(13) 0.0154(12) 0.0156(12) 0.0003(10) -0.0037(10) -0.0001(10)
C35 0.0162(12) 0.0162(12) 0.0160(12) 0.0014(10) -0.0040(10) -0.0004(10)
C36 0.0201(13) 0.0152(12) 0.0162(12) 0.0013(10) -0.0034(10) 0.0001(10)
C37 0.0168(12) 0.0144(12) 0.0157(12) 0.0012(9) -0.0037(10) -0.0005(9)
C38 0.0152(12) 0.0166(12) 0.0173(12) 0.0004(10) -0.0016(10) 0.0000(10)
C39 0.0233(14) 0.0184(13) 0.0179(13) 0.0002(10) -0.0045(11) -0.0002(11)
C40 0.0263(15) 0.0219(14) 0.0272(15) -0.0044(12) -0.0104(12) -0.0001(12)
C41 0.0286(16) 0.0249(15) 0.0261(15) 0.0021(12) -0.0124(13) -0.0041(12)
C42 0.0203(14) 0.0173(13) 0.0198(13) -0.0028(10) -0.0044(11) 0.0032(10)
C43 0.0208(14) 0.0170(13) 0.0181(12) 0.0017(10) -0.0061(11) -0.0003(10)
C44 0.0193(13) 0.0192(13) 0.0190(13) 0.0018(10) -0.0047(11) -0.0020(10)
C45 0.0233(14) 0.0206(13) 0.0172(13) -0.0016(10) -0.0064(11) 0.0034(11)
C46 0.0241(14) 0.0180(13) 0.0232(14) -0.0007(11) -0.0098(11) -0.0021(11)
C47 0.0215(14) 0.0228(14) 0.0221(14) 0.0019(11) -0.0057(11) -0.0038(11)
C48 0.0211(14) 0.0221(14) 0.0189(13) 0.0004(11) -0.0023(11) -0.0018(11)
C49 0.045(2) 0.052(2) 0.041(2) -0.0021(17) -0.0257(18) -0.0176(18)
C50 0.051(2) 0.058(3) 0.041(2) 0.0226(19) -0.0315(19) -0.0142(19)
C51 0.0219(15) 0.0289(16) 0.0276(15) -0.0020(13) -0.0013(12) 0.0070(12)
C52 0.0265(16) 0.0318(17) 0.0233(15) -0.0051(13) 0.0014(12) -0.0009(13)
C53 0.0334(18) 0.0323(17) 0.0297(16) -0.0013(13) -0.0102(14) -0.0108(14)
C101 0.046(2) 0.049(2) 0.0343(19) 0.0104(17) -0.0108(17) -0.0095(18)
Cl1 0.0466(6) 0.0918(9) 0.0544(6) 0.0130(6) -0.0235(5) -0.0258(6)
Cl2 0.0460(5) 0.0470(5) 0.0336(4) 0.0057(4) -0.0147(4) -0.0137(4)
C102 0.033(4) 0.083(6) 0.035(4) 0.009(4) -0.008(3) 0.010(4)
Cl3 0.0473(12) 0.0521(11) 0.0807(15) 0.0206(10) -0.0355(12) -0.0147(10)
Cl4 0.0571(12) 0.0883(16) 0.0400(9) -0.0010(9) -0.0187(8) -0.0226(10)
C103 0.100(13) 0.079(12) 0.035(7) 0.001(7) -0.008(8) 0.008(10)
Cl5 0.190(11) 0.273(15) 0.285(15) 0.060(12) 0.078(10) 0.171(11)
Cl6 0.102(4) 0.180(6) 0.045(2) -0.015(3) -0.014(2) -0.021(4)
O100 0.054(2) 0.045(2) 0.070(3) -0.0304(17) -0.0353(19) 0.0020(15)

loop_
_atom_type_symbol
_atom_type_description
_atom_type_scat_dispersion_real
_atom_type_scat_dispersion_imag
_atom_type_scat_source
C C 0.0033 0.0016 'International Tables Vol C Tables 4.2.6.8 and 6.1.1.4'
H H 0.0000 0.0000 'International Tables Vol C Tables 4.2.6.8 and 6.1.1.4'
O O 0.0106 0.0060 'International Tables Vol C Tables 4.2.6.8 and 6.1.1.4'
Cl Cl 0.1484 0.1585 'International Tables Vol C Tables 4.2.6.8 and 6.1.1.4'

loop_
_geom_angle_atom_site_label_1
_geom_angle_atom_site_label_2
_geom_angle_atom_site_label_3
_geom_angle
C8 O1 C37 113.9(2)
C6 C1 C2 115.7(3)
C8 O2 C21 115.5(2)
C1 C2 C7 107.0(2)
C1 C2 C3 107.1(2)
C7 C2 C3 110.5(2)
C13 C3 C4 115.3(2)
C13 C3 C2 113.8(2)
C4 C3 C2 107.9(2)
C11 O4 C19 112.5(3)
C12 C4 C3 111.1(2)
C12 C4 C5 111.4(2)
C3 C4 C5 110.4(2)
C6 C5 C8 107.8(2)
C6 C5 C4 108.2(2)
C8 C5 C4 107.5(2)
C12 O6 C20 115.5(2)
C1 C6 C9 124.1(3)
C1 C6 C5 112.5(2)
C9 C6 C5 123.5(3)
C15 O7 C22 117.1(2)
O11 C7 C2 105.6(2)
O11 C7 C8 111.0(2)
C2 C7 C8 109.3(2)
C16 O8 C23 116.1(2)
O1 C8 O2 111.0(2)
O1 C8 C5 105.6(2)
O2 C8 C5 112.6(2)
O1 C8 C7 111.9(2)
O2 C8 C7 106.4(2)
C5 C8 C7 109.5(2)
C10 C9 C6 125.7(3)
C9 C10 C11 126.6(3)
C38 O11 C7 114.2(2)
O3 C11 O4 123.5(4)
O3 C11 C10 124.4(4)
O4 C11 C10 112.0(3)
C38 O12 C51 115.1(2)
O5 C12 O6 123.2(3)
O5 C12 C4 125.8(3)
O6 C12 C4 110.9(2)
C18 C13 C14 118.6(3)
C18 C13 C3 118.2(2)
C14 C13 C3 123.1(2)
C41 O14 C49 115.9(3)
C15 C14 C13 120.7(3)
O7 C15 C14 124.7(3)
O7 C15 C16 115.5(3)
C14 C15 C16 119.8(3)
C42 O16 C50 114.3(3)
O8 C16 C17 125.5(3)
O8 C16 C15 114.9(3)
C17 C16 C15 119.6(3)
C45 O17 C52 116.3(2)
C16 C17 C18 119.9(3)
C46 O18 C53 116.8(2)
C13 C18 C17 121.4(3)
C36 C31 C32 115.3(2)
C31 C32 C37 106.9(2)
C31 C32 C33 106.0(2)
C37 C32 C33 110.9(2)
C43 C33 C34 114.5(2)
C43 C33 C32 114.7(2)
C34 C33 C32 108.5(2)
C42 C34 C35 111.1(2)
C42 C34 C33 111.5(2)
C35 C34 C33 110.0(2)
C36 C35 C38 107.8(2)
C36 C35 C34 107.5(2)
C38 C35 C34 108.2(2)
C31 C36 C39 123.4(3)
C31 C36 C35 113.2(2)
C39 C36 C35 123.4(2)
O1 C37 C32 105.5(2)
O1 C37 C38 111.1(2)
C32 C37 C38 109.4(2)
O11 C38 O12 110.7(2)
O11 C38 C35 105.2(2)
O12 C38 C35 113.4(2)
O11 C38 C37 112.0(2)
O12 C38 C37 105.9(2)
C35 C38 C37 109.8(2)
C40 C39 C36 126.6(3)
C39 C40 C41 121.4(3)
O13 C41 O14 123.3(3)
O13 C41 C40 126.1(3)
O14 C41 C40 110.6(3)
O15 C42 O16 123.5(3)
O15 C42 C34 125.1(3)
O16 C42 C34 111.4(2)
C48 C43 C44 118.4(3)
C48 C43 C33 119.5(2)
C44 C43 C33 122.1(2)
C45 C44 C43 120.6(3)
O17 C45 C44 124.3(3)
O17 C45 C46 115.5(2)
C44 C45 C46 120.2(3)
O18 C46 C47 125.9(3)
O18 C46 C45 114.9(3)
C47 C46 C45 119.2(3)
C46 C47 C48 120.2(3)
C43 C48 C47 121.3(3)
Cl1 C101 Cl2 112.3(2)
Cl4 C102 Cl3 113.3(5)
Cl5 C103 Cl6 107.1(11)

loop_
_geom_bond_atom_site_label_1
_geom_bond_atom_site_label_2
_geom_bond_distance
_geom_bond_site_symmetry_2
O1 C8 1.406(3) .
O1 C37 1.435(3) .
C1 C6 1.344(4) .
C1 C2 1.502(4) .
O2 C8 1.423(3) .
O2 C21 1.423(4) .
C2 C7 1.531(4) .
C2 C3 1.557(4) .
O3 C11 1.196(5) .
C3 C13 1.525(4) .
C3 C4 1.552(4) .
O4 C11 1.335(5) .
O4 C19 1.465(4) .
C4 C12 1.523(4) .
C4 C5 1.556(4) .
C5 C6 1.513(4) .
C5 C8 1.546(4) .
O5 C12 1.198(4) .
O6 C12 1.337(4) .
O6 C20 1.448(4) .
C6 C9 1.450(4) .
O7 C15 1.363(4) .
O7 C22 1.423(4) .
C7 O11 1.429(3) .
C7 C8 1.549(4) .
O8 C16 1.370(3) .
O8 C23 1.431(4) .
C9 C10 1.328(5) .
C10 C11 1.483(5) .
O11 C38 1.410(3) .
O12 C38 1.419(3) .
O12 C51 1.435(4) .
O13 C41 1.203(4) .
C13 C18 1.384(4) .
C13 C14 1.404(4) .
O14 C41 1.345(4) .
O14 C49 1.443(4) .
C14 C15 1.386(4) .
O15 C42 1.208(3) .
C15 C16 1.413(4) .
O16 C42 1.338(4) .
O16 C50 1.447(4) .
C16 C17 1.383(4) .
O17 C45 1.373(3) .
O17 C52 1.425(4) .
C17 C18 1.396(4) .
O18 C46 1.367(3) .
O18 C53 1.420(4) .
C31 C36 1.338(4) .
C31 C32 1.504(4) .
C32 C37 1.538(4) .
C32 C33 1.560(4) .
C33 C43 1.523(4) .
C33 C34 1.552(4) .
C34 C42 1.517(4) .
C34 C35 1.545(4) .
C35 C36 1.517(4) .
C35 C38 1.541(4) .
C36 C39 1.449(4) .
C37 C38 1.542(4) .
C39 C40 1.329(4) .
C40 C41 1.472(4) .
C43 C48 1.387(4) .
C43 C44 1.405(4) .
C44 C45 1.384(4) .
C45 C46 1.409(4) .
C46 C47 1.381(4) .
C47 C48 1.395(4) .
C101 Cl1 1.749(4) .
C101 Cl2 1.760(4) .
C102 Cl4 1.708(9) .
C102 Cl3 1.750(7) .
C103 Cl5 1.721(12) .
C103 Cl6 1.753(13) .
O101 O101 1.62(3) 2
